data_4347630
loop_
_publ_author_name
'Carter, Korey P.'
'Thomas, Kara E.'
'Pope, Simon J. A.'
'Holmberg, Rebecca J.'
'Butcher, Ray J.'
'Murugesu, Muralee'
'Cahill, Christopher L.'

_publ_section_title
;
 Supramolecular Assembly of Molecular Rare-Earth-3,5-Dichlorobenzoic
 Acid-2,2':6',2&#x2033;-Terpyridine Materials: Structural Systematics,
 Luminescence Properties, and Magnetic Behavior.
;
_journal_issue 14
_journal_name_full 'Inorganic chemistry'
_journal_page_first 6902
_journal_page_last 6915
_journal_paper_doi 10.1021/acs.inorgchem.6b00408
_journal_volume 55
_journal_year 2016
_chemical_formula_sum 'C114 H58 Cl24 N6 O24 Y4'
_chemical_formula_weight 3102.10
_space_group_crystal_system triclinic
_space_group_IT_number 2
_space_group_name_Hall '-P 1'
_space_group_name_H-M_alt 'P -1'
_symmetry_cell_setting triclinic
_symmetry_Int_Tables_number 2
_symmetry_space_group_name_H-M 'P -1'
_atom_sites_solution_hydrogens geom
_audit_creation_method SHELXL-2014/7
_cell_angle_alpha 74.881(9)
_cell_angle_beta 79.538(10)
_cell_angle_gamma 70.008(9)
_cell_formula_units_Z 1
_cell_length_a 12.7564(8)
_cell_length_b 16.3271(11)
_cell_length_c 16.4585(11)
_cell_measurement_reflns_used 40436
_cell_measurement_temperature 100(2)
_cell_measurement_theta_max 54.213
_cell_measurement_theta_min 4.483
_cell_volume 3093.7(4)
_computing_cell_refinement 'SAINT, Bruker-AXS'
_computing_data_collection 'APEX, Bruker-AXS'
_computing_data_reduction 'SAINT, Bruker-AXS'
_computing_molecular_graphics 'WINGX (Farrugia, 2012)'
_computing_publication_material 'Crystal Maker (Palmer, 2009)'
_computing_structure_refinement 'SHELXL-2014/7 (Sheldrick, 2014)'
_computing_structure_solution 'SIR92 (Gualardi, 1994)'
_diffrn_ambient_temperature 100(2)
_diffrn_measured_fraction_theta_full 1.000
_diffrn_measured_fraction_theta_max 0.997
_diffrn_measurement_device_type 'Bruker APEX II CCD'
_diffrn_measurement_method 'omega scans'
_diffrn_radiation_probe x-ray
_diffrn_radiation_type MoK\a
_diffrn_radiation_wavelength 0.71073
_diffrn_reflns_av_R_equivalents 0.0541
_diffrn_reflns_av_unetI/netI 0.0645
_diffrn_reflns_Laue_measured_fraction_full 1.000
_diffrn_reflns_Laue_measured_fraction_max 0.997
_diffrn_reflns_limit_h_max 16
_diffrn_reflns_limit_h_min -16
_diffrn_reflns_limit_k_max 21
_diffrn_reflns_limit_k_min -20
_diffrn_reflns_limit_l_max 21
_diffrn_reflns_limit_l_min -21
_diffrn_reflns_number 40436
_diffrn_reflns_point_group_measured_fraction_full 1.000
_diffrn_reflns_point_group_measured_fraction_max 0.997
_diffrn_reflns_theta_full 25.500
_diffrn_reflns_theta_max 27.239
_diffrn_reflns_theta_min 1.288
_diffrn_source 'fine-focus sealed tube'
_exptl_absorpt_coefficient_mu 2.447
_exptl_absorpt_correction_T_max 0.7455
_exptl_absorpt_correction_T_min 0.6581
_exptl_absorpt_correction_type empirical
_exptl_absorpt_process_details 'SADABS, Bruker-AXS (2008)'
_exptl_crystal_colour Colorless
_exptl_crystal_density_diffrn 1.665
_exptl_crystal_description Plate
_exptl_crystal_F_000 1540
_exptl_crystal_recrystallization_method Hydrothermal
_exptl_crystal_size_max 0.22
_exptl_crystal_size_mid 0.15
_exptl_crystal_size_min 0.12
_refine_diff_density_max 0.980
_refine_diff_density_min -0.759
_refine_diff_density_rms 0.093
_refine_ls_extinction_method none
_refine_ls_goodness_of_fit_ref 1.011
_refine_ls_hydrogen_treatment constr
_refine_ls_matrix_type full
_refine_ls_number_parameters 775
_refine_ls_number_reflns 13817
_refine_ls_number_restraints 0
_refine_ls_restrained_S_all 1.011
_refine_ls_R_factor_all 0.0621
_refine_ls_R_factor_gt 0.0395
_refine_ls_shift/su_max 0.001
_refine_ls_shift/su_mean 0.000
_refine_ls_structure_factor_coef Fsqd
_refine_ls_weighting_details 'w=1/[\s^2^(Fo^2^)+(0.0315P)^2^+1.8717P] where P=(Fo^2^+2Fc^2^)/3'
_refine_ls_weighting_scheme calc
_refine_ls_wR_factor_gt 0.0786
_refine_ls_wR_factor_ref 0.0864
_reflns_Friedel_coverage 0.000
_reflns_number_gt 10557
_reflns_number_total 13817
_reflns_threshold_expression 'I > 2\s(I)'
_cod_data_source_file ic6b00408_si_002.cif
_cod_data_source_block Complex_16
_cod_database_code 4347630
_shelx_space_group_comment
;
The symmetry employed for this shelxl refinement is uniquely defined
by the following loop, which should always be used as a source of
symmetry information in preference to the above space-group names.
They are only intended as comments.
;

loop_
_space_group_symop_operation_xyz
'x, y, z'
'-x, -y, -z'

loop_
_atom_site_label
_atom_site_type_symbol
_atom_site_fract_x
_atom_site_fract_y
_atom_site_fract_z
_atom_site_U_iso_or_equiv
_atom_site_adp_type
_atom_site_occupancy
_atom_site_site_symmetry_order
_atom_site_calc_flag
_atom_site_refinement_flags_posn
_atom_site_refinement_flags_adp
Y2 Y 0.17334(2) 0.13740(2) 0.65458(2) 0.00870(7) Uani 1 1 d . .
Y1 Y 0.41143(2) 0.03724(2) 0.89076(2) 0.00814(7) Uani 1 1 d . .
Cl7 Cl 0.78257(6) 0.25791(5) 0.60032(5) 0.01992(17) Uani 1 1 d . .
Cl8 Cl 0.40814(7) 0.43210(5) 0.44331(5) 0.02528(19) Uani 1 1 d . .
Cl2 Cl 0.50153(8) 0.42438(5) 0.72162(5) 0.0315(2) Uani 1 1 d . .
Cl6 Cl 0.24938(7) -0.31577(6) 0.67629(6) 0.0286(2) Uani 1 1 d . .
Cl12 Cl -0.23915(7) 0.51234(5) 0.36231(5) 0.02298(18) Uani 1 1 d . .
Cl11 Cl 0.15451(7) 0.57403(5) 0.33374(5) 0.02463(19) Uani 1 1 d . .
Cl1 Cl 0.64710(8) 0.41352(5) 1.01241(6) 0.0303(2) Uani 1 1 d . .
Cl10 Cl -0.10032(8) 0.51975(6) 0.86202(7) 0.0380(2) Uani 1 1 d . .
Cl5 Cl 0.63049(8) -0.36736(6) 0.80513(7) 0.0381(2) Uani 1 1 d . .
Cl9 Cl 0.30395(8) 0.39023(7) 0.98133(7) 0.0431(3) Uani 1 1 d . .
Cl3 Cl 1.09171(8) -0.29561(8) 0.92450(8) 0.0552(3) Uani 1 1 d . .
Cl4 Cl 0.85536(10) -0.25567(8) 0.67090(7) 0.0500(3) Uani 1 1 d . .
O12 O 0.03308(17) 0.23441(13) 0.56277(13) 0.0162(5) Uani 1 1 d . .
O10 O 0.12582(16) 0.21847(13) 0.75802(13) 0.0142(4) Uani 1 1 d . .
O11 O 0.18138(17) 0.27447(13) 0.56233(13) 0.0161(5) Uani 1 1 d . .
O8 O 0.34525(16) 0.14539(13) 0.66843(12) 0.0140(4) Uani 1 1 d . .
O4 O 0.59109(17) -0.05719(14) 0.87705(14) 0.0199(5) Uani 1 1 d . .
O7 O 0.47082(18) 0.11357(15) 0.76042(13) 0.0206(5) Uani 1 1 d . .
O5 O 0.38537(18) -0.03573(13) 0.80091(13) 0.0178(5) Uani 1 1 d . .
O3 O 0.31367(18) 0.07244(15) 1.01603(13) 0.0211(5) Uani 1 1 d . .
O2 O 0.50203(18) 0.11621(14) 0.92836(14) 0.0201(5) Uani 1 1 d . .
O9 O 0.25186(17) 0.14336(13) 0.85002(13) 0.0175(5) Uani 1 1 d . .
O6 O 0.23843(17) -0.00530(13) 0.73041(13) 0.0147(5) Uani 1 1 d . .
O1 O 0.3895(2) -0.09618(14) 0.97154(14) 0.0230(5) Uani 1 1 d . .
N2 N 0.1120(2) 0.03123(16) 0.59822(16) 0.0132(5) Uani 1 1 d . .
N1 N 0.2893(2) 0.08661(17) 0.52601(16) 0.0151(6) Uani 1 1 d . .
N3 N -0.0066(2) 0.10889(17) 0.72735(16) 0.0142(5) Uani 1 1 d . .
C15 C 0.3250(2) -0.05758(19) 0.76440(18) 0.0116(6) Uani 1 1 d . .
C7 C 0.5339(2) 0.28070(19) 0.85111(19) 0.0141(6) Uani 1 1 d . .
H10 H 0.5079 0.2546 0.8183 0.017 Uiso 1 1 calc R U
C23 C 0.4829(2) 0.22043(19) 0.63471(18) 0.0119(6) Uani 1 1 d . .
C52 C 0.0274(2) 0.0007(2) 0.64156(19) 0.0151(7) Uani 1 1 d . .
C8 C 0.6769(2) -0.0891(2) 0.91594(19) 0.0140(6) Uani 1 1 d . .
C29 C 0.1780(2) 0.21276(19) 0.81872(19) 0.0128(6) Uani 1 1 d . .
C28 C 0.4250(2) 0.2882(2) 0.57254(19) 0.0140(6) Uani 1 1 d . .
H21 H 0.3516 0.2944 0.5659 0.017 Uiso 1 1 calc R U
C3 C 0.6031(2) 0.2746(2) 0.9811(2) 0.0150(6) Uani 1 1 d . .
H14 H 0.6254 0.2435 1.0343 0.018 Uiso 1 1 calc R U
C16 C 0.3605(2) -0.15387(19) 0.75877(18) 0.0125(6) Uani 1 1 d . .
C4 C 0.6057(3) 0.3613(2) 0.9500(2) 0.0170(7) Uani 1 1 d . .
C30 C 0.1508(2) 0.29412(19) 0.85470(18) 0.0130(6) Uani 1 1 d . .
C42 C -0.0645(2) 0.39843(19) 0.44903(18) 0.0130(6) Uani 1 1 d . .
H38 H -0.1096 0.3619 0.4715 0.016 Uiso 1 1 calc R U
C14 C 0.7708(3) -0.1744(2) 0.8026(2) 0.0192(7) Uani 1 1 d . .
H3 H 0.7042 -0.1502 0.7773 0.023 Uiso 1 1 calc R U
C17 C 0.4635(2) -0.2106(2) 0.78567(19) 0.0153(7) Uani 1 1 d . .
H31 H 0.5070 -0.1901 0.8102 0.018 Uiso 1 1 calc R U
C25 C 0.6439(2) 0.2703(2) 0.59034(19) 0.0139(6) Uani 1 1 d . .
C9 C 0.7778(3) -0.1530(2) 0.87725(19) 0.0156(7) Uani 1 1 d . .
C21 C 0.2941(3) -0.1859(2) 0.72441(19) 0.0152(6) Uani 1 1 d . .
H35 H 0.2253 -0.1484 0.7064 0.018 Uiso 1 1 calc R U
C26 C 0.5887(2) 0.3388(2) 0.52804(19) 0.0155(7) Uani 1 1 d . .
H19 H 0.6240 0.3782 0.4925 0.019 Uiso 1 1 calc R U
C48 C 0.1776(3) -0.0092(2) 0.53678(19) 0.0153(7) Uani 1 1 d . .
C39 C 0.0701(3) 0.5063(2) 0.37877(19) 0.0159(7) Uani 1 1 d . .
C38 C 0.1117(2) 0.42739(19) 0.43610(18) 0.0129(6) Uani 1 1 d . .
H42 H 0.1845 0.4102 0.4505 0.015 Uiso 1 1 calc R U
C33 C 0.1054(3) 0.4470(2) 0.9168(2) 0.0249(8) Uani 1 1 d . .
H26 H 0.0906 0.4985 0.9368 0.030 Uiso 1 1 calc R U
C57 C -0.0695(3) 0.1532(2) 0.7861(2) 0.0214(7) Uani 1 1 d . .
H43 H -0.0457 0.1957 0.7992 0.026 Uiso 1 1 calc R U
C37 C 0.0433(2) 0.37399(19) 0.47199(18) 0.0114(6) Uani 1 1 d . .
C20 C 0.3319(3) -0.2739(2) 0.7174(2) 0.0186(7) Uani 1 1 d . .
C35 C 0.0481(3) 0.3603(2) 0.84476(19) 0.0161(7) Uani 1 1 d . .
H28 H -0.0057 0.3538 0.8177 0.019 Uiso 1 1 calc R U
C53 C -0.0421(3) 0.0474(2) 0.7081(2) 0.0162(7) Uani 1 1 d . .
C27 C 0.4799(3) 0.3464(2) 0.52067(19) 0.0159(7) Uani 1 1 d . .
C22 C 0.4277(2) 0.1550(2) 0.69258(18) 0.0130(6) Uani 1 1 d . .
C2 C 0.5665(2) 0.23480(19) 0.93122(18) 0.0115(6) Uani 1 1 d . .
C36 C 0.0879(2) 0.28969(19) 0.53581(18) 0.0115(6) Uani 1 1 d . .
C24 C 0.5926(2) 0.21211(19) 0.64445(19) 0.0129(6) Uani 1 1 d . .
H17 H 0.6306 0.1679 0.6869 0.016 Uiso 1 1 calc R U
C34 C 0.0272(3) 0.4360(2) 0.8758(2) 0.0213(7) Uani 1 1 d . .
C43 C 0.3712(3) 0.1217(2) 0.4875(2) 0.0191(7) Uani 1 1 d . .
H57 H 0.3853 0.1623 0.5112 0.023 Uiso 1 1 calc R U
C19 C 0.4355(3) -0.3305(2) 0.7413(2) 0.0221(7) Uani 1 1 d . .
H33 H 0.4610 -0.3892 0.7346 0.027 Uiso 1 1 calc R U
C41 C -0.1036(2) 0.4783(2) 0.39196(19) 0.0150(6) Uani 1 1 d . .
C1 C 0.5590(3) 0.1422(2) 0.96554(19) 0.0150(6) Uani 1 1 d . .
C31 C 0.2302(3) 0.3026(2) 0.8971(2) 0.0179(7) Uani 1 1 d . .
H24 H 0.2983 0.2576 0.9049 0.021 Uiso 1 1 calc R U
C10 C 0.8762(3) -0.1892(2) 0.9153(2) 0.0235(8) Uani 1 1 d . .
H7 H 0.8816 -0.1752 0.9654 0.028 Uiso 1 1 calc R U
C47 C 0.2685(3) 0.0280(2) 0.49142(19) 0.0159(7) Uani 1 1 d . .
C40 C -0.0386(3) 0.5337(2) 0.35755(19) 0.0158(7) Uani 1 1 d . .
H40 H -0.0671 0.5881 0.3209 0.019 Uiso 1 1 calc R U
C49 C 0.1604(3) -0.0814(2) 0.5172(2) 0.0230(8) Uani 1 1 d . .
H51 H 0.2071 -0.1086 0.4750 0.028 Uiso 1 1 calc R U
C5 C 0.5765(3) 0.4082(2) 0.8700(2) 0.0192(7) Uani 1 1 d . .
H12 H 0.5804 0.4659 0.8493 0.023 Uiso 1 1 calc R U
C50 C 0.0739(3) -0.1121(2) 0.5610(2) 0.0261(8) Uani 1 1 d . .
H50 H 0.0609 -0.1599 0.5484 0.031 Uiso 1 1 calc R U
C54 C -0.1412(3) 0.0312(2) 0.7480(2) 0.0250(8) Uani 1 1 d . .
H46 H -0.1648 -0.0107 0.7336 0.030 Uiso 1 1 calc R U
C18 C 0.4999(3) -0.2974(2) 0.7754(2) 0.0199(7) Uani 1 1 d . .
C44 C 0.4356(3) 0.1005(2) 0.4143(2) 0.0258(8) Uani 1 1 d . .
H56 H 0.4920 0.1258 0.3897 0.031 Uiso 1 1 calc R U
C56 C -0.1681(3) 0.1393(3) 0.8286(2) 0.0304(9) Uani 1 1 d . .
H44 H -0.2088 0.1711 0.8695 0.037 Uiso 1 1 calc R U
C45 C 0.4143(3) 0.0407(2) 0.3785(2) 0.0282(8) Uani 1 1 d . .
H55 H 0.4562 0.0250 0.3292 0.034 Uiso 1 1 calc R U
C6 C 0.5414(3) 0.3663(2) 0.82169(19) 0.0176(7) Uani 1 1 d . .
C51 C 0.0067(3) -0.0711(2) 0.6238(2) 0.0226(8) Uani 1 1 d . .
H49 H -0.0521 -0.0911 0.6542 0.027 Uiso 1 1 calc R U
C46 C 0.3301(3) 0.0049(2) 0.4170(2) 0.0250(8) Uani 1 1 d . .
H54 H 0.3140 -0.0348 0.3934 0.030 Uiso 1 1 calc R U
C55 C -0.2045(3) 0.0775(3) 0.8090(2) 0.0309(9) Uani 1 1 d . .
H45 H -0.2707 0.0669 0.8363 0.037 Uiso 1 1 calc R U
C32 C 0.2061(3) 0.3794(2) 0.9274(2) 0.0229(8) Uani 1 1 d . .
C12 C 0.9613(3) -0.2687(2) 0.8028(3) 0.0334(9) Uani 1 1 d . .
H5 H 1.0229 -0.3076 0.7780 0.040 Uiso 1 1 calc R U
C11 C 0.9674(3) -0.2473(2) 0.8770(3) 0.0319(9) Uani 1 1 d . .
C13 C 0.8629(3) -0.2316(2) 0.7662(2) 0.0275(8) Uani 1 1 d . .

loop_
_atom_site_aniso_label
_atom_site_aniso_U_11
_atom_site_aniso_U_22
_atom_site_aniso_U_33
_atom_site_aniso_U_23
_atom_site_aniso_U_13
_atom_site_aniso_U_12
Y2 0.00834(14) 0.00915(14) 0.00881(14) -0.00149(11) -0.00131(11) -0.00306(11)
Y1 0.01067(14) 0.00682(14) 0.00723(14) -0.00065(11) -0.00237(11) -0.00299(11)
Cl7 0.0127(4) 0.0207(4) 0.0296(5) -0.0041(3) -0.0017(3) -0.0104(3)
Cl8 0.0249(4) 0.0239(4) 0.0223(4) 0.0108(4) -0.0065(4) -0.0112(4)
Cl2 0.0555(6) 0.0168(4) 0.0161(4) 0.0042(3) -0.0107(4) -0.0059(4)
Cl6 0.0326(5) 0.0228(4) 0.0403(5) -0.0152(4) -0.0080(4) -0.0126(4)
Cl12 0.0187(4) 0.0176(4) 0.0318(5) -0.0012(3) -0.0145(4) -0.0016(3)
Cl11 0.0297(5) 0.0215(4) 0.0250(4) 0.0063(3) -0.0077(4) -0.0167(4)
Cl1 0.0372(5) 0.0185(4) 0.0451(6) -0.0099(4) -0.0212(4) -0.0102(4)
Cl10 0.0304(5) 0.0250(5) 0.0525(6) -0.0202(5) -0.0132(5) 0.0123(4)
Cl5 0.0246(5) 0.0146(4) 0.0714(7) -0.0047(4) -0.0216(5) 0.0035(4)
Cl9 0.0217(5) 0.0580(7) 0.0681(7) -0.0508(6) -0.0036(5) -0.0086(5)
Cl3 0.0201(5) 0.0631(8) 0.0622(8) -0.0057(6) -0.0110(5) 0.0104(5)
Cl4 0.0613(7) 0.0580(7) 0.0395(6) -0.0381(6) 0.0142(5) -0.0189(6)
O12 0.0127(11) 0.0144(11) 0.0202(12) 0.0015(9) -0.0036(9) -0.0056(9)
O10 0.0122(11) 0.0163(11) 0.0159(11) -0.0070(9) -0.0039(9) -0.0026(9)
O11 0.0127(11) 0.0152(11) 0.0193(12) 0.0032(9) -0.0063(9) -0.0059(9)
O8 0.0115(11) 0.0178(11) 0.0127(11) 0.0018(9) -0.0026(9) -0.0075(9)
O4 0.0140(11) 0.0226(12) 0.0217(12) -0.0081(10) -0.0056(10) 0.0005(10)
O7 0.0174(12) 0.0300(13) 0.0125(11) 0.0090(10) -0.0065(9) -0.0124(10)
O5 0.0237(12) 0.0136(11) 0.0187(12) -0.0057(9) -0.0111(10) -0.0030(9)
O3 0.0232(13) 0.0252(13) 0.0132(12) -0.0064(10) -0.0009(10) -0.0045(10)
O2 0.0213(12) 0.0172(12) 0.0282(13) -0.0075(10) -0.0061(10) -0.0103(10)
O9 0.0171(11) 0.0139(11) 0.0180(12) -0.0050(9) -0.0071(9) 0.0034(9)
O6 0.0170(11) 0.0109(10) 0.0163(11) -0.0004(9) -0.0063(9) -0.0041(9)
O1 0.0376(14) 0.0159(12) 0.0176(12) 0.0044(10) -0.0087(11) -0.0138(11)
N2 0.0140(13) 0.0118(13) 0.0140(13) -0.0012(11) -0.0062(11) -0.0030(10)
N1 0.0138(13) 0.0168(13) 0.0134(13) -0.0030(11) -0.0031(11) -0.0023(11)
N3 0.0093(12) 0.0191(14) 0.0142(13) -0.0016(11) -0.0022(10) -0.0054(11)
C15 0.0148(15) 0.0112(15) 0.0087(15) -0.0013(12) -0.0015(12) -0.0042(12)
C7 0.0159(16) 0.0123(15) 0.0144(16) -0.0038(13) -0.0003(13) -0.0048(13)
C23 0.0137(15) 0.0137(15) 0.0107(15) -0.0045(12) 0.0003(12) -0.0066(12)
C52 0.0146(16) 0.0124(15) 0.0183(17) 0.0011(13) -0.0109(13) -0.0025(13)
C8 0.0140(16) 0.0140(16) 0.0130(16) -0.0025(13) 0.0014(13) -0.0047(13)
C29 0.0116(15) 0.0144(15) 0.0122(15) -0.0040(13) 0.0014(12) -0.0045(12)
C28 0.0093(15) 0.0183(16) 0.0150(16) -0.0032(13) -0.0029(12) -0.0045(12)
C3 0.0150(16) 0.0154(16) 0.0164(16) -0.0029(13) -0.0036(13) -0.0064(13)
C16 0.0169(16) 0.0098(14) 0.0096(15) -0.0014(12) -0.0010(12) -0.0033(12)
C4 0.0154(16) 0.0163(16) 0.0225(17) -0.0043(14) -0.0057(13) -0.0070(13)
C30 0.0163(16) 0.0134(15) 0.0096(15) -0.0023(12) -0.0007(12) -0.0055(13)
C42 0.0138(15) 0.0127(15) 0.0129(15) -0.0043(12) -0.0026(12) -0.0027(12)
C14 0.0210(17) 0.0185(17) 0.0179(17) -0.0066(14) 0.0033(14) -0.0065(14)
C17 0.0162(16) 0.0137(15) 0.0158(16) -0.0001(13) -0.0058(13) -0.0045(13)
C25 0.0096(14) 0.0181(16) 0.0176(16) -0.0088(13) 0.0015(12) -0.0066(12)
C9 0.0149(16) 0.0119(15) 0.0153(16) 0.0000(13) 0.0022(13) -0.0026(13)
C21 0.0172(16) 0.0127(15) 0.0145(16) -0.0017(13) -0.0048(13) -0.0027(13)
C26 0.0151(16) 0.0162(16) 0.0160(16) -0.0022(13) 0.0035(13) -0.0093(13)
C48 0.0215(17) 0.0133(15) 0.0104(15) -0.0018(13) -0.0099(13) -0.0008(13)
C39 0.0241(18) 0.0132(15) 0.0122(16) -0.0029(13) -0.0002(13) -0.0088(13)
C38 0.0134(15) 0.0138(15) 0.0118(15) -0.0020(12) -0.0045(12) -0.0037(12)
C33 0.0251(19) 0.0206(18) 0.034(2) -0.0160(16) 0.0020(16) -0.0081(15)
C57 0.0161(17) 0.0282(19) 0.0240(18) -0.0106(15) 0.0022(14) -0.0104(15)
C37 0.0146(15) 0.0099(14) 0.0102(15) -0.0027(12) -0.0020(12) -0.0037(12)
C20 0.0255(18) 0.0172(16) 0.0182(17) -0.0071(14) -0.0020(14) -0.0107(14)
C35 0.0154(16) 0.0159(16) 0.0156(16) -0.0041(13) -0.0034(13) -0.0018(13)
C53 0.0143(16) 0.0142(16) 0.0202(17) 0.0027(13) -0.0055(13) -0.0075(13)
C27 0.0189(16) 0.0134(15) 0.0148(16) -0.0015(13) -0.0008(13) -0.0057(13)
C22 0.0124(15) 0.0159(16) 0.0102(15) -0.0012(12) 0.0013(12) -0.0059(13)
C2 0.0100(14) 0.0104(14) 0.0128(15) -0.0028(12) 0.0023(12) -0.0033(12)
C36 0.0123(15) 0.0127(15) 0.0089(15) -0.0030(12) -0.0008(12) -0.0028(12)
C24 0.0137(15) 0.0130(15) 0.0128(15) -0.0046(12) -0.0011(12) -0.0039(12)
C34 0.0200(17) 0.0153(16) 0.0234(18) -0.0073(14) -0.0001(14) 0.0024(14)
C43 0.0167(16) 0.0245(18) 0.0155(17) -0.0018(14) -0.0025(13) -0.0071(14)
C19 0.0246(18) 0.0097(15) 0.031(2) -0.0069(14) -0.0015(15) -0.0032(14)
C41 0.0146(15) 0.0147(15) 0.0175(16) -0.0073(13) -0.0063(13) -0.0017(13)
C1 0.0157(16) 0.0166(16) 0.0152(16) -0.0066(13) 0.0031(13) -0.0081(13)
C31 0.0145(16) 0.0200(17) 0.0203(17) -0.0087(14) -0.0017(13) -0.0037(13)
C10 0.0170(17) 0.0263(19) 0.0208(18) -0.0017(15) -0.0004(14) -0.0018(14)
C47 0.0175(16) 0.0148(16) 0.0124(16) -0.0033(13) -0.0070(13) 0.0018(13)
C40 0.0207(17) 0.0124(15) 0.0123(16) 0.0001(13) -0.0052(13) -0.0031(13)
C49 0.0302(19) 0.0155(17) 0.0245(19) -0.0091(15) -0.0120(15) -0.0002(15)
C5 0.0226(17) 0.0090(15) 0.0270(19) -0.0010(14) -0.0021(14) -0.0082(13)
C50 0.040(2) 0.0133(16) 0.033(2) -0.0049(15) -0.0209(17) -0.0089(16)
C54 0.0235(19) 0.0253(19) 0.029(2) 0.0006(16) -0.0012(16) -0.0169(16)
C18 0.0152(16) 0.0124(16) 0.0269(19) -0.0004(14) -0.0042(14) 0.0002(13)
C44 0.0207(18) 0.034(2) 0.0155(17) -0.0022(16) 0.0043(14) -0.0045(16)
C56 0.0205(19) 0.043(2) 0.028(2) -0.0117(18) 0.0067(16) -0.0124(17)
C45 0.028(2) 0.032(2) 0.0144(18) -0.0081(16) 0.0052(15) 0.0026(16)
C6 0.0200(17) 0.0146(16) 0.0125(16) 0.0023(13) -0.0036(13) -0.0010(13)
C51 0.0239(18) 0.0172(17) 0.029(2) 0.0010(15) -0.0113(15) -0.0100(14)
C46 0.032(2) 0.0222(18) 0.0184(18) -0.0116(15) -0.0029(15) 0.0005(16)
C55 0.0185(18) 0.042(2) 0.032(2) 0.0011(18) 0.0052(16) -0.0186(17)
C32 0.0204(18) 0.0261(19) 0.029(2) -0.0162(16) -0.0032(15) -0.0081(15)
C12 0.026(2) 0.0239(19) 0.041(2) -0.0117(18) 0.0141(18) -0.0015(16)
C11 0.0143(18) 0.027(2) 0.043(2) -0.0002(18) -0.0038(16) 0.0031(15)
C13 0.034(2) 0.0231(19) 0.026(2) -0.0126(16) 0.0106(16) -0.0110(16)

loop_
_atom_type_symbol
_atom_type_description
_atom_type_scat_dispersion_real
_atom_type_scat_dispersion_imag
_atom_type_scat_source
C C 0.0033 0.0016 'International Tables Vol C Tables 4.2.6.8 and 6.1.1.4'
H H 0.0000 0.0000 'International Tables Vol C Tables 4.2.6.8 and 6.1.1.4'
N N 0.0061 0.0033 'International Tables Vol C Tables 4.2.6.8 and 6.1.1.4'
O O 0.0106 0.0060 'International Tables Vol C Tables 4.2.6.8 and 6.1.1.4'
Cl Cl 0.1484 0.1585 'International Tables Vol C Tables 4.2.6.8 and 6.1.1.4'
Y Y -2.7962 3.5667 'International Tables Vol C Tables 4.2.6.8 and 6.1.1.4'

loop_
_geom_angle_atom_site_label_1
_geom_angle_atom_site_label_2
_geom_angle_atom_site_label_3
_geom_angle
_geom_angle_site_symmetry_1
_geom_angle_site_symmetry_3
O6 Y2 O10 101.98(7) . .
O6 Y2 O8 84.23(7) . .
O10 Y2 O8 79.21(7) . .
O6 Y2 O11 157.79(7) . .
O10 Y2 O11 84.05(7) . .
O8 Y2 O11 75.85(7) . .
O6 Y2 O12 142.99(7) . .
O10 Y2 O12 97.64(7) . .
O8 Y2 O12 130.49(7) . .
O11 Y2 O12 54.79(7) . .
O6 Y2 N1 88.62(8) . .
O10 Y2 N1 153.73(8) . .
O8 Y2 N1 78.03(8) . .
O11 Y2 N1 77.83(8) . .
O12 Y2 N1 87.34(8) . .
O6 Y2 N3 78.47(8) . .
O10 Y2 N3 77.66(8) . .
O8 Y2 N3 147.39(8) . .
O11 Y2 N3 123.73(8) . .
O12 Y2 N3 75.49(7) . .
N1 Y2 N3 128.36(8) . .
O6 Y2 N2 69.44(7) . .
O10 Y2 N2 142.15(8) . .
O8 Y2 N2 133.40(8) . .
O11 Y2 N2 118.22(7) . .
O12 Y2 N2 75.77(7) . .
N1 Y2 N2 64.08(8) . .
N3 Y2 N2 64.56(8) . .
O6 Y2 C36 166.41(8) . .
O10 Y2 C36 90.70(8) . .
O8 Y2 C36 103.15(8) . .
O11 Y2 C36 27.35(7) . .
O12 Y2 C36 27.44(7) . .
N1 Y2 C36 81.90(8) . .
N3 Y2 C36 99.81(8) . .
N2 Y2 C36 97.53(8) . .
O9 Y1 O2 102.08(8) . .
O9 Y1 O5 85.90(7) . .
O2 Y1 O5 152.10(8) . .
O9 Y1 O4 157.83(8) . .
O2 Y1 O4 81.01(8) . .
O5 Y1 O4 82.07(8) . .
O9 Y1 O3 76.27(8) . .
O2 Y1 O3 75.17(8) . .
O5 Y1 O3 132.66(8) . .
O4 Y1 O3 125.25(8) . .
O9 Y1 O1 115.22(8) . .
O2 Y1 O1 124.43(8) . .
O5 Y1 O1 73.24(8) . .
O4 Y1 O1 78.95(8) . .
O3 Y1 O1 75.55(8) . .
O9 Y1 O7 77.30(8) . .
O2 Y1 O7 77.91(8) . .
O5 Y1 O7 77.90(8) . .
O4 Y1 O7 81.99(8) . .
O3 Y1 O7 136.94(8) . .
O1 Y1 O7 147.21(8) . .
C36 O12 Y2 91.67(17) . .
C29 O10 Y2 130.70(18) . .
C36 O11 Y2 93.05(17) . .
C22 O8 Y2 166.1(2) . .
C8 O4 Y1 139.3(2) . .
C22 O7 Y1 135.49(19) . .
C15 O5 Y1 152.6(2) . .
C8 O3 Y1 143.5(2) 2_657 .
C1 O2 Y1 164.5(2) . .
C29 O9 Y1 166.7(2) . .
C15 O6 Y2 139.75(18) . .
C1 O1 Y1 125.14(19) 2_657 .
C48 N2 C52 118.8(3) . .
C48 N2 Y2 120.15(19) . .
C52 N2 Y2 119.55(19) . .
C43 N1 C47 118.4(3) . .
C43 N1 Y2 119.4(2) . .
C47 N1 Y2 122.0(2) . .
C57 N3 C53 118.0(3) . .
C57 N3 Y2 121.3(2) . .
C53 N3 Y2 120.7(2) . .
O5 C15 O6 125.4(3) . .
O5 C15 C16 116.9(3) . .
O6 C15 C16 117.7(2) . .
C6 C7 C2 118.2(3) . .
C6 C7 H10 120.9 . .
C2 C7 H10 120.9 . .
C24 C23 C28 120.4(3) . .
C24 C23 C22 119.1(3) . .
C28 C23 C22 120.5(3) . .
N2 C52 C51 121.4(3) . .
N2 C52 C53 116.6(3) . .
C51 C52 C53 122.0(3) . .
O4 C8 O3 125.7(3) . 2_657
O4 C8 C9 117.1(3) . .
O3 C8 C9 117.3(3) 2_657 .
O9 C29 O10 123.8(3) . .
O9 C29 C30 118.2(3) . .
O10 C29 C30 118.0(3) . .
C27 C28 C23 118.2(3) . .
C27 C28 H21 120.9 . .
C23 C28 H21 120.9 . .
C4 C3 C2 118.7(3) . .
C4 C3 H14 120.7 . .
C2 C3 H14 120.7 . .
C21 C16 C17 120.0(3) . .
C21 C16 C15 121.0(3) . .
C17 C16 C15 119.0(3) . .
C5 C4 C3 121.9(3) . .
C5 C4 Cl1 118.6(2) . .
C3 C4 Cl1 119.5(2) . .
C35 C30 C31 120.7(3) . .
C35 C30 C29 120.2(3) . .
C31 C30 C29 119.1(3) . .
C41 C42 C37 118.6(3) . .
C41 C42 H38 120.7 . .
C37 C42 H38 120.7 . .
C13 C14 C9 119.7(3) . .
C13 C14 H3 120.1 . .
C9 C14 H3 120.1 . .
C18 C17 C16 119.3(3) . .
C18 C17 H31 120.4 . .
C16 C17 H31 120.4 . .
C24 C25 C26 122.1(3) . .
C24 C25 Cl7 119.1(2) . .
C26 C25 Cl7 118.8(2) . .
C10 C9 C14 120.3(3) . .
C10 C9 C8 120.4(3) . .
C14 C9 C8 119.3(3) . .
C20 C21 C16 119.0(3) . .
C20 C21 H35 120.5 . .
C16 C21 H35 120.5 . .
C27 C26 C25 117.7(3) . .
C27 C26 H19 121.2 . .
C25 C26 H19 121.2 . .
N2 C48 C49 121.8(3) . .
N2 C48 C47 116.0(3) . .
C49 C48 C47 122.2(3) . .
C38 C39 C40 121.3(3) . .
C38 C39 Cl11 119.7(2) . .
C40 C39 Cl11 119.0(2) . .
C39 C38 C37 119.2(3) . .
C39 C38 H42 120.4 . .
C37 C38 H42 120.4 . .
C32 C33 C34 118.4(3) . .
C32 C33 H26 120.8 . .
C34 C33 H26 120.8 . .
N3 C57 C56 123.6(3) . .
N3 C57 H43 118.2 . .
C56 C57 H43 118.2 . .
C42 C37 C38 120.5(3) . .
C42 C37 C36 120.6(3) . .
C38 C37 C36 118.9(3) . .
C21 C20 C19 121.8(3) . .
C21 C20 Cl6 119.8(2) . .
C19 C20 Cl6 118.4(2) . .
C34 C35 C30 118.8(3) . .
C34 C35 H28 120.6 . .
C30 C35 H28 120.6 . .
N3 C53 C54 121.1(3) . .
N3 C53 C52 117.1(3) . .
C54 C53 C52 121.8(3) . .
C26 C27 C28 122.5(3) . .
C26 C27 Cl8 118.7(2) . .
C28 C27 Cl8 118.8(2) . .
O7 C22 O8 126.0(3) . .
O7 C22 C23 116.0(3) . .
O8 C22 C23 118.0(3) . .
C3 C2 C7 121.0(3) . .
C3 C2 C1 119.2(3) . .
C7 C2 C1 119.8(3) . .
O11 C36 O12 120.5(3) . .
O11 C36 C37 118.9(3) . .
O12 C36 C37 120.6(3) . .
O11 C36 Y2 59.59(15) . .
O12 C36 Y2 60.89(15) . .
C37 C36 Y2 178.3(2) . .
C25 C24 C23 119.1(3) . .
C25 C24 H17 120.5 . .
C23 C24 H17 120.5 . .
C33 C34 C35 121.7(3) . .
C33 C34 Cl10 119.3(2) . .
C35 C34 Cl10 119.0(3) . .
N1 C43 C44 123.2(3) . .
N1 C43 H57 118.4 . .
C44 C43 H57 118.4 . .
C18 C19 C20 118.2(3) . .
C18 C19 H33 120.9 . .
C20 C19 H33 120.9 . .
C40 C41 C42 121.9(3) . .
C40 C41 Cl12 117.9(2) . .
C42 C41 Cl12 120.2(2) . .
O1 C1 O2 124.9(3) 2_657 .
O1 C1 C2 117.7(3) 2_657 .
O2 C1 C2 117.4(3) . .
C32 C31 C30 118.8(3) . .
C32 C31 H24 120.6 . .
C30 C31 H24 120.6 . .
C9 C10 C11 118.4(3) . .
C9 C10 H7 120.8 . .
C11 C10 H7 120.8 . .
N1 C47 C46 120.8(3) . .
N1 C47 C48 116.3(3) . .
C46 C47 C48 122.9(3) . .
C41 C40 C39 118.4(3) . .
C41 C40 H40 120.8 . .
C39 C40 H40 120.8 . .
C50 C49 C48 119.4(3) . .
C50 C49 H51 120.3 . .
C48 C49 H51 120.3 . .
C4 C5 C6 117.9(3) . .
C4 C5 H12 121.1 . .
C6 C5 H12 121.1 . .
C49 C50 C51 119.1(3) . .
C49 C50 H50 120.5 . .
C51 C50 H50 120.5 . .
C55 C54 C53 119.9(3) . .
C55 C54 H46 120.1 . .
C53 C54 H46 120.1 . .
C17 C18 C19 121.6(3) . .
C17 C18 Cl5 119.6(2) . .
C19 C18 Cl5 118.7(2) . .
C43 C44 C45 118.6(3) . .
C43 C44 H56 120.7 . .
C45 C44 H56 120.7 . .
C55 C56 C57 118.6(3) . .
C55 C56 H44 120.7 . .
C57 C56 H44 120.7 . .
C46 C45 C44 118.7(3) . .
C46 C45 H55 120.7 . .
C44 C45 H55 120.7 . .
C7 C6 C5 122.3(3) . .
C7 C6 Cl2 118.7(2) . .
C5 C6 Cl2 118.9(2) . .
C50 C51 C52 119.6(3) . .
C50 C51 H49 120.2 . .
C52 C51 H49 120.2 . .
C45 C46 C47 120.3(3) . .
C45 C46 H54 119.9 . .
C47 C46 H54 119.9 . .
C56 C55 C54 118.9(3) . .
C56 C55 H45 120.6 . .
C54 C55 H45 120.6 . .
C33 C32 C31 121.6(3) . .
C33 C32 Cl9 119.2(2) . .
C31 C32 Cl9 119.2(3) . .
C13 C12 C11 118.7(3) . .
C13 C12 H5 120.6 . .
C11 C12 H5 120.6 . .
C12 C11 C10 121.7(3) . .
C12 C11 Cl3 118.8(3) . .
C10 C11 Cl3 119.4(3) . .
C12 C13 C14 121.2(3) . .
C12 C13 Cl4 119.1(3) . .
C14 C13 Cl4 119.7(3) . .

loop_
_geom_bond_atom_site_label_1
_geom_bond_atom_site_label_2
_geom_bond_distance
_geom_bond_site_symmetry_2
Y2 O6 2.283(2) .
Y2 O10 2.296(2) .
Y2 O8 2.2958(19) .
Y2 O11 2.377(2) .
Y2 O12 2.406(2) .
Y2 N1 2.509(3) .
Y2 N3 2.522(2) .
Y2 N2 2.551(2) .
Y2 C36 2.753(3) .
Y1 O9 2.252(2) .
Y1 O2 2.253(2) .
Y1 O5 2.255(2) .
Y1 O4 2.293(2) .
Y1 O3 2.309(2) .
Y1 O1 2.316(2) .
Y1 O7 2.322(2) .
Cl7 C25 1.744(3) .
Cl8 C27 1.742(3) .
Cl2 C6 1.741(3) .
Cl6 C20 1.740(3) .
Cl12 C41 1.745(3) .
Cl11 C39 1.740(3) .
Cl1 C4 1.739(3) .
Cl10 C34 1.737(3) .
Cl5 C18 1.738(3) .
Cl9 C32 1.736(3) .
Cl3 C11 1.739(4) .
Cl4 C13 1.740(4) .
O12 C36 1.269(3) .
O10 C29 1.265(3) .
O11 C36 1.267(3) .
O8 C22 1.260(3) .
O4 C8 1.253(3) .
O7 C22 1.258(3) .
O5 C15 1.245(3) .
O3 C8 1.254(4) 2_657
O2 C1 1.261(3) .
O9 C29 1.257(3) .
O6 C15 1.262(3) .
O1 C1 1.254(4) 2_657
N2 C48 1.350(4) .
N2 C52 1.352(4) .
N1 C43 1.342(4) .
N1 C47 1.350(4) .
N3 C57 1.338(4) .
N3 C53 1.357(4) .
C15 C16 1.503(4) .
C7 C6 1.384(4) .
C7 C2 1.394(4) .
C7 H10 0.9300 .
C23 C24 1.394(4) .
C23 C28 1.394(4) .
C23 C22 1.511(4) .
C52 C51 1.395(4) .
C52 C53 1.480(4) .
C8 O3 1.254(4) 2_657
C8 C9 1.510(4) .
C29 C30 1.502(4) .
C28 C27 1.392(4) .
C28 H21 0.9300 .
C3 C4 1.384(4) .
C3 C2 1.393(4) .
C3 H14 0.9300 .
C16 C21 1.393(4) .
C16 C17 1.395(4) .
C4 C5 1.383(4) .
C30 C35 1.389(4) .
C30 C31 1.391(4) .
C42 C41 1.385(4) .
C42 C37 1.389(4) .
C42 H38 0.9300 .
C14 C13 1.378(4) .
C14 C9 1.387(4) .
C14 H3 0.9300 .
C17 C18 1.377(4) .
C17 H31 0.9300 .
C25 C24 1.377(4) .
C25 C26 1.387(4) .
C9 C10 1.379(4) .
C21 C20 1.379(4) .
C21 H35 0.9300 .
C26 C27 1.376(4) .
C26 H19 0.9300 .
C48 C49 1.394(4) .
C48 C47 1.484(4) .
C39 C38 1.383(4) .
C39 C40 1.383(4) .
C38 C37 1.391(4) .
C38 H42 0.9300 .
C33 C32 1.381(5) .
C33 C34 1.383(5) .
C33 H26 0.9300 .
C57 C56 1.384(4) .
C57 H43 0.9300 .
C37 C36 1.500(4) .
C20 C19 1.386(4) .
C35 C34 1.384(4) .
C35 H28 0.9300 .
C53 C54 1.391(4) .
C2 C1 1.499(4) .
C24 H17 0.9300 .
C43 C44 1.382(4) .
C43 H57 0.9300 .
C19 C18 1.383(4) .
C19 H33 0.9300 .
C41 C40 1.378(4) .
C1 O1 1.254(4) 2_657
C31 C32 1.387(4) .
C31 H24 0.9300 .
C10 C11 1.394(5) .
C10 H7 0.9300 .
C47 C46 1.396(4) .
C40 H40 0.9300 .
C49 C50 1.374(5) .
C49 H51 0.9300 .
C5 C6 1.387(4) .
C5 H12 0.9300 .
C50 C51 1.378(5) .
C50 H50 0.9300 .
C54 C55 1.384(5) .
C54 H46 0.9300 .
C44 C45 1.384(5) .
C44 H56 0.9300 .
C56 C55 1.372(5) .
C56 H44 0.9300 .
C45 C46 1.373(5) .
C45 H55 0.9300 .
C51 H49 0.9300 .
C46 H54 0.9300 .
C55 H45 0.9300 .
C12 C13 1.367(5) .
C12 C11 1.376(5) .
C12 H5 0.9300 .
